data_7019150
loop_
_publ_author_name
'Liu, Sui-Jun'
'Xue, Li'
'Hu, Tong-Liang'
'Bu, Xian-He'

_publ_section_title
;
 Two new Co(II) coordination polymers based on carboxylate-bridged di- and
 trinuclear clusters with a pyridinedicarboxylate ligand: synthesis,
 structures and magnetism.
;
_journal_issue 22
_journal_name_full 'Dalton transactions (Cambridge, England : 2003)'
_journal_page_first 6813
_journal_page_last 6819
_journal_paper_doi 10.1039/c2dt30297g
_journal_volume 41
_journal_year 2012
_chemical_formula_sum 'C13 H11 Co N O6'
_chemical_formula_weight 336.16
_chemical_name_systematic
;
?
;
_space_group_IT_number 2
_symmetry_cell_setting triclinic
_symmetry_space_group_name_Hall '-P 1'
_symmetry_space_group_name_H-M 'P -1'
_atom_sites_solution_hydrogens geom
_atom_sites_solution_primary direct
_atom_sites_solution_secondary difmap
_audit_creation_method SHELXL-97
_cell_angle_alpha 113.69(3)
_cell_angle_beta 99.59(3)
_cell_angle_gamma 104.37(3)
_cell_formula_units_Z 2
_cell_length_a 7.2332(14)
_cell_length_b 10.101(2)
_cell_length_c 10.244(2)
_cell_measurement_reflns_used 6222
_cell_measurement_temperature 293(2)
_cell_measurement_theta_max 27.5
_cell_measurement_theta_min 3.0
_cell_volume 633.3(3)
_computing_cell_refinement CrystalClear
_computing_data_collection 'CrystalClear (Rigaku/MSC Inc., 2005)'
_computing_data_reduction CrystalClear
_computing_molecular_graphics 'Bruker SHELXTL'
_computing_publication_material 'Bruker SHELXTL'
_computing_structure_refinement 'SHELXL-97 (Sheldrick, 1997)'
_computing_structure_solution 'SHELXS-97 (Sheldrick, 1990)'
_diffrn_ambient_temperature 293(2)
_diffrn_measured_fraction_theta_full 0.999
_diffrn_measured_fraction_theta_max 0.999
_diffrn_measurement_device_type 'CCD area detector'
_diffrn_measurement_method \w
_diffrn_radiation_monochromator graphite
_diffrn_radiation_source 'fine-focus sealed tube'
_diffrn_radiation_type MoK\a
_diffrn_radiation_wavelength 0.71073
_diffrn_reflns_av_R_equivalents 0.0367
_diffrn_reflns_av_sigmaI/netI 0.0439
_diffrn_reflns_limit_h_max 8
_diffrn_reflns_limit_h_min -8
_diffrn_reflns_limit_k_max 12
_diffrn_reflns_limit_k_min -12
_diffrn_reflns_limit_l_max 12
_diffrn_reflns_limit_l_min -12
_diffrn_reflns_number 5610
_diffrn_reflns_theta_full 25.00
_diffrn_reflns_theta_max 25.00
_diffrn_reflns_theta_min 3.05
_diffrn_standards_decay_% 0
_diffrn_standards_interval_count 0
_diffrn_standards_interval_time 0
_diffrn_standards_number 0
_exptl_absorpt_coefficient_mu 1.384
_exptl_absorpt_correction_T_max 0.7828
_exptl_absorpt_correction_T_min 0.7324
_exptl_absorpt_correction_type multi-scan
_exptl_absorpt_process_details CrystalClear
_exptl_crystal_colour purple
_exptl_crystal_density_diffrn 1.763
_exptl_crystal_density_meas ?
_exptl_crystal_density_method 'not measured'
_exptl_crystal_description strip
_exptl_crystal_F_000 342
_exptl_crystal_size_max 0.24
_exptl_crystal_size_mid 0.20
_exptl_crystal_size_min 0.18
_refine_diff_density_max 0.337
_refine_diff_density_min -0.484
_refine_diff_density_rms 0.073
_refine_ls_extinction_method none
_refine_ls_goodness_of_fit_ref 1.131
_refine_ls_hydrogen_treatment mixed
_refine_ls_matrix_type full
_refine_ls_number_parameters 198
_refine_ls_number_reflns 2234
_refine_ls_number_restraints 0
_refine_ls_restrained_S_all 1.131
_refine_ls_R_factor_all 0.0480
_refine_ls_R_factor_gt 0.0382
_refine_ls_shift/su_max 0.001
_refine_ls_shift/su_mean 0.000
_refine_ls_structure_factor_coef Fsqd
_refine_ls_weighting_details 'calc w=1/[\s^2^(Fo^2^)+(0.0292P)^2^+0.6202P] where P=(Fo^2^+2Fc^2^)/3'
_refine_ls_weighting_scheme calc
_refine_ls_wR_factor_gt 0.0817
_refine_ls_wR_factor_ref 0.0851
_reflns_number_gt 1951
_reflns_number_total 2234
_reflns_threshold_expression >2sigma(I)
_cod_data_source_file c2dt30297g.txt
_cod_data_source_block 1
_cod_depositor_comments
;
The following automatic conversions were performed:

'_exptl_absorpt_correction_type' value 'Multi-scan' changed to
'multi-scan' according to
/home/saulius/struct/CIF-dictionaries/cif_core.dic dictionary named
'cif_core.dic' version 2.4.1 from 2010-06-29.

Automatic conversion script
Id: cif_fix_values 1715 2011-07-08 13:25:40Z adriana 

The following automatic conversions were performed:

'_exptl_crystal_density_meas' value 'None' was changed to '?' - the
value is perceived as not measured.

Automatic conversion script
Id: cif_fix_values 3008 2015-01-20 13:52:24Z robertas 
;
_cod_original_cell_volume 633.3(2)
_cod_original_sg_symbol_H-M P-1
_cod_database_code 7019150

loop_
_symmetry_equiv_pos_as_xyz
'x, y, z'
'-x, -y, -z'

loop_
_atom_site_label
_atom_site_type_symbol
_atom_site_fract_x
_atom_site_fract_y
_atom_site_fract_z
_atom_site_U_iso_or_equiv
_atom_site_adp_type
_atom_site_occupancy
_atom_site_symmetry_multiplicity
_atom_site_calc_flag
_atom_site_refinement_flags
Co1 Co 1.08854(6) 1.37837(5) 0.88301(5) 0.01847(15) Uani 1 1 d .
O4 O 0.8828(3) 1.3942(2) 1.0266(2) 0.0210(5) Uani 1 1 d .
O2 O 0.8887(3) 0.8341(2) 1.1437(2) 0.0247(5) Uani 1 1 d .
N1 N 0.1394(4) 0.7266(3) 0.3189(3) 0.0209(6) Uani 1 1 d .
O1W O 1.3155(5) 1.4007(4) 0.7786(4) 0.0394(7) Uani 1 1 d .
O3 O 0.8917(4) 1.3614(3) 1.2308(2) 0.0328(6) Uani 1 1 d .
O1 O 0.6970(3) 0.6293(2) 0.9355(2) 0.0265(5) Uani 1 1 d .
C11 C 0.6380(5) 1.0788(3) 0.8494(3) 0.0190(7) Uani 1 1 d .
H11 H 0.6132 1.1459 0.8135 0.023 Uiso 1 1 calc R
C3 C 0.4150(5) 0.8565(3) 0.6036(3) 0.0194(7) Uani 1 1 d .
C6 C 0.5533(5) 0.9195(4) 0.7559(3) 0.0185(7) Uani 1 1 d .
C9 C 0.7957(4) 1.0383(3) 1.0490(3) 0.0164(7) Uani 1 1 d .
H9 H 0.8730 1.0775 1.1473 0.020 Uiso 1 1 calc R
C7 C 0.5984(4) 0.8213(3) 0.8103(3) 0.0189(7) Uani 1 1 d .
H7 H 0.5482 0.7154 0.7480 0.023 Uiso 1 1 calc R
C8 C 0.7171(4) 0.8793(3) 0.9559(3) 0.0173(7) Uani 1 1 d .
C10 C 0.7582(4) 1.1385(3) 0.9948(3) 0.0170(7) Uani 1 1 d .
C13 C 0.8514(5) 1.3099(3) 1.0950(3) 0.0198(7) Uani 1 1 d .
C2 C 0.4088(5) 0.7218(4) 0.4855(3) 0.0247(8) Uani 1 1 d .
H2 H 0.4977 0.6727 0.4995 0.030 Uiso 1 1 calc R
C4 C 0.2827(5) 0.9264(4) 0.5727(4) 0.0278(8) Uani 1 1 d .
H4 H 0.2836 1.0179 0.6470 0.033 Uiso 1 1 calc R
C5 C 0.1503(5) 0.8597(4) 0.4316(4) 0.0295(8) Uani 1 1 d .
H5 H 0.0640 0.9091 0.4131 0.035 Uiso 1 1 calc R
C1 C 0.2700(5) 0.6617(4) 0.3477(4) 0.0257(8) Uani 1 1 d .
H1 H 0.2673 0.5711 0.2709 0.031 Uiso 1 1 calc R
C12 C 0.7676(4) 0.7754(3) 1.0156(3) 0.0184(7) Uani 1 1 d .
O2W O 0.8213(6) 0.5868(5) 0.4854(4) 0.0841(12) Uani 1 1 d .
H2WA H 0.8889 0.6038 0.5704 0.126 Uiso 1 1 d R
H2WB H 0.9181 0.5681 0.4539 0.126 Uiso 1 1 d R
H1WA H 1.422(7) 1.471(5) 0.826(5) 0.043(13) Uiso 1 1 d .
H1WB H 1.293(7) 1.406(5) 0.716(5) 0.040(17) Uiso 1 1 d .

loop_
_atom_site_aniso_label
_atom_site_aniso_U_11
_atom_site_aniso_U_22
_atom_site_aniso_U_33
_atom_site_aniso_U_23
_atom_site_aniso_U_13
_atom_site_aniso_U_12
Co1 0.0230(2) 0.0131(2) 0.0155(2) 0.00586(17) -0.00084(18) 0.00589(18)
O4 0.0300(13) 0.0106(11) 0.0204(12) 0.0073(9) 0.0053(10) 0.0052(9)
O2 0.0295(13) 0.0174(12) 0.0228(12) 0.0107(10) -0.0034(11) 0.0064(10)
N1 0.0249(15) 0.0191(14) 0.0166(14) 0.0079(12) 0.0023(12) 0.0076(12)
O1W 0.0332(18) 0.0445(19) 0.0316(18) 0.0149(16) 0.0090(15) 0.0045(15)
O3 0.0534(17) 0.0193(12) 0.0160(13) 0.0062(10) 0.0032(12) 0.0051(11)
O1 0.0361(14) 0.0147(12) 0.0220(12) 0.0064(10) -0.0005(11) 0.0081(10)
C11 0.0222(17) 0.0162(16) 0.0195(17) 0.0099(13) 0.0037(14) 0.0069(13)
C3 0.0210(16) 0.0171(16) 0.0175(16) 0.0084(13) 0.0019(13) 0.0045(13)
C6 0.0186(16) 0.0204(16) 0.0138(15) 0.0070(13) 0.0034(13) 0.0050(13)
C9 0.0166(16) 0.0162(16) 0.0132(15) 0.0065(13) 0.0016(13) 0.0030(13)
C7 0.0203(16) 0.0132(15) 0.0175(16) 0.0044(13) 0.0020(13) 0.0039(13)
C8 0.0181(16) 0.0177(16) 0.0194(16) 0.0107(13) 0.0068(13) 0.0073(13)
C10 0.0179(16) 0.0144(15) 0.0181(16) 0.0082(13) 0.0051(13) 0.0037(13)
C13 0.0205(17) 0.0165(16) 0.0214(18) 0.0092(14) 0.0037(14) 0.0058(13)
C2 0.0263(18) 0.0236(18) 0.0226(18) 0.0086(15) 0.0020(15) 0.0135(15)
C4 0.037(2) 0.0224(18) 0.0171(17) 0.0029(14) -0.0005(15) 0.0155(16)
C5 0.035(2) 0.0270(19) 0.0225(18) 0.0076(15) -0.0003(16) 0.0172(16)
C1 0.0310(19) 0.0177(17) 0.0198(17) 0.0027(14) 0.0017(15) 0.0092(15)
C12 0.0184(16) 0.0199(17) 0.0195(17) 0.0105(14) 0.0061(14) 0.0085(14)
O2W 0.085(3) 0.112(3) 0.077(3) 0.060(2) 0.025(2) 0.042(2)

loop_
_atom_type_symbol
_atom_type_description
_atom_type_scat_dispersion_real
_atom_type_scat_dispersion_imag
_atom_type_scat_source
C C 0.0033 0.0016 'International Tables Vol C Tables 4.2.6.8 and 6.1.1.4'
H H 0.0000 0.0000 'International Tables Vol C Tables 4.2.6.8 and 6.1.1.4'
Co Co 0.3494 0.9721 'International Tables Vol C Tables 4.2.6.8 and 6.1.1.4'
N N 0.0061 0.0033 'International Tables Vol C Tables 4.2.6.8 and 6.1.1.4'
O O 0.0106 0.0060 'International Tables Vol C Tables 4.2.6.8 and 6.1.1.4'

loop_
_geom_angle_atom_site_label_1
_geom_angle_atom_site_label_2
_geom_angle_atom_site_label_3
_geom_angle
_geom_angle_site_symmetry_1
_geom_angle_site_symmetry_3
O4 Co1 N1 104.55(10) 2_787 2_676
O4 Co1 O2 162.54(8) 2_787 2_777
N1 Co1 O2 92.39(10) 2_676 2_777
O4 Co1 O1W 95.22(11) 2_787 .
N1 Co1 O1W 92.66(13) 2_676 .
O2 Co1 O1W 88.06(11) 2_777 .
O4 Co1 O4 77.13(9) 2_787 .
N1 Co1 O4 95.31(9) 2_676 .
O2 Co1 O4 97.43(9) 2_777 .
O1W Co1 O4 170.12(11) . .
O4 Co1 O1 102.62(9) 2_787 2_777
N1 Co1 O1 152.44(9) 2_676 2_777
O2 Co1 O1 60.20(9) 2_777 2_777
O1W Co1 O1 89.37(12) . 2_777
O4 Co1 O1 86.27(8) . 2_777
C13 O4 Co1 124.26(19) . 2_787
C13 O4 Co1 123.33(19) . .
Co1 O4 Co1 102.87(9) 2_787 .
C12 O2 Co1 93.42(18) . 2_777
C1 N1 C5 116.8(3) . .
C1 N1 Co1 122.7(2) . 2_676
C5 N1 Co1 120.3(2) . 2_676
Co1 O1W H1WA 119(3) . .
Co1 O1W H1WB 117(4) . .
H1WA O1W H1WB 102(5) . .
C12 O1 Co1 86.08(18) . 2_777
C10 C11 C6 121.1(3) . .
C10 C11 H11 119.4 . .
C6 C11 H11 119.4 . .
C4 C3 C2 116.8(3) . .
C4 C3 C6 121.8(3) . .
C2 C3 C6 121.4(3) . .
C7 C6 C11 118.4(3) . .
C7 C6 C3 120.8(3) . .
C11 C6 C3 120.7(3) . .
C10 C9 C8 120.0(3) . .
C10 C9 H9 120.0 . .
C8 C9 H9 120.0 . .
C8 C7 C6 121.0(3) . .
C8 C7 H7 119.5 . .
C6 C7 H7 119.5 . .
C7 C8 C9 119.8(3) . .
C7 C8 C12 121.6(3) . .
C9 C8 C12 118.6(3) . .
C11 C10 C9 119.6(3) . .
C11 C10 C13 121.2(3) . .
C9 C10 C13 119.2(3) . .
O3 C13 O4 124.5(3) . .
O3 C13 C10 120.1(3) . .
O4 C13 C10 115.4(3) . .
C1 C2 C3 119.7(3) . .
C1 C2 H2 120.2 . .
C3 C2 H2 120.2 . .
C5 C4 C3 119.8(3) . .
C5 C4 H4 120.1 . .
C3 C4 H4 120.1 . .
N1 C5 C4 123.3(3) . .
N1 C5 H5 118.3 . .
C4 C5 H5 118.3 . .
N1 C1 C2 123.5(3) . .
N1 C1 H1 118.3 . .
C2 C1 H1 118.3 . .
O2 C12 O1 119.9(3) . .
O2 C12 C8 119.1(3) . .
O1 C12 C8 120.9(3) . .
H2WA O2W H2WB 87.2 . .

loop_
_geom_bond_atom_site_label_1
_geom_bond_atom_site_label_2
_geom_bond_distance
_geom_bond_site_symmetry_2
Co1 O4 2.041(2) 2_787
Co1 N1 2.087(3) 2_676
Co1 O2 2.104(2) 2_777
Co1 O1W 2.117(3) .
Co1 O4 2.250(2) .
Co1 O1 2.255(2) 2_777
O4 C13 1.306(4) .
O4 Co1 2.041(2) 2_787
O2 C12 1.255(4) .
O2 Co1 2.104(2) 2_777
N1 C1 1.334(4) .
N1 C5 1.347(4) .
N1 Co1 2.087(3) 2_676
O1W H1WA 0.82(5) .
O1W H1WB 0.66(4) .
O3 C13 1.225(4) .
O1 C12 1.275(4) .
O1 Co1 2.255(2) 2_777
C11 C10 1.387(4) .
C11 C6 1.400(4) .
C11 H11 0.9300 .
C3 C4 1.388(4) .
C3 C2 1.395(4) .
C3 C6 1.485(4) .
C6 C7 1.394(4) .
C9 C10 1.394(4) .
C9 C8 1.396(4) .
C9 H9 0.9300 .
C7 C8 1.389(4) .
C7 H7 0.9300 .
C8 C12 1.496(4) .
C10 C13 1.506(4) .
C2 C1 1.380(4) .
C2 H2 0.9300 .
C4 C5 1.377(5) .
C4 H4 0.9300 .
C5 H5 0.9300 .
C1 H1 0.9300 .
O2W H2WA 0.8500 .
O2W H2WB 0.8500 .

loop_
_geom_torsion_atom_site_label_1
_geom_torsion_atom_site_label_2
_geom_torsion_atom_site_label_3
_geom_torsion_atom_site_label_4
_geom_torsion
_geom_torsion_site_symmetry_1
_geom_torsion_site_symmetry_4
O4 Co1 O4 C13 -147.3(3) 2_787 .
N1 Co1 O4 C13 109.0(2) 2_676 .
O2 Co1 O4 C13 15.9(2) 2_777 .
O1W Co1 O4 C13 -107.5(7) . .
O1 Co1 O4 C13 -43.4(2) 2_777 .
O4 Co1 O4 Co1 0.0 2_787 2_787
N1 Co1 O4 Co1 -103.74(11) 2_676 2_787
O2 Co1 O4 Co1 163.14(9) 2_777 2_787
O1W Co1 O4 Co1 39.8(7) . 2_787
O1 Co1 O4 Co1 103.86(10) 2_777 2_787
C10 C11 C6 C7 -2.3(5) . .
C10 C11 C6 C3 176.3(3) . .
C4 C3 C6 C7 143.6(3) . .
C2 C3 C6 C7 -34.9(5) . .
C4 C3 C6 C11 -35.0(5) . .
C2 C3 C6 C11 146.5(3) . .
C11 C6 C7 C8 2.9(5) . .
C3 C6 C7 C8 -175.8(3) . .
C6 C7 C8 C9 -1.1(5) . .
C6 C7 C8 C12 -179.7(3) . .
C10 C9 C8 C7 -1.3(5) . .
C10 C9 C8 C12 177.3(3) . .
C6 C11 C10 C9 0.0(5) . .
C6 C11 C10 C13 179.3(3) . .
C8 C9 C10 C11 1.8(5) . .
C8 C9 C10 C13 -177.5(3) . .
Co1 O4 C13 O3 -22.2(4) 2_787 .
Co1 O4 C13 O3 118.2(3) . .
Co1 O4 C13 C10 157.5(2) 2_787 .
Co1 O4 C13 C10 -62.1(3) . .
C11 C10 C13 O3 153.0(3) . .
C9 C10 C13 O3 -27.7(5) . .
C11 C10 C13 O4 -26.8(4) . .
C9 C10 C13 O4 152.5(3) . .
C4 C3 C2 C1 -2.4(5) . .
C6 C3 C2 C1 176.1(3) . .
C2 C3 C4 C5 1.7(5) . .
C6 C3 C4 C5 -176.8(3) . .
C1 N1 C5 C4 -2.3(5) . .
Co1 N1 C5 C4 172.7(3) 2_676 .
C3 C4 C5 N1 0.6(6) . .
C5 N1 C1 C2 1.5(5) . .
Co1 N1 C1 C2 -173.3(3) 2_676 .
C3 C2 C1 N1 0.8(5) . .
Co1 O2 C12 O1 6.8(3) 2_777 .
Co1 O2 C12 C8 -169.8(2) 2_777 .
Co1 O1 C12 O2 -6.3(3) 2_777 .
Co1 O1 C12 C8 170.2(3) 2_777 .
C7 C8 C12 O2 174.1(3) . .
C9 C8 C12 O2 -4.5(4) . .
C7 C8 C12 O1 -2.4(5) . .
C9 C8 C12 O1 179.0(3) . .
